data_2006351
loop_
_publ_author_name
'Baggio, Ricardo'
'Vega, Daniel'
'Mario L. Aimar'
'Rita H. de Rossi'
'Javier Ellena'

_publ_section_title
;
 4-Benzyl-5-ethylthio-3<i>H</i>-1,2-dithiole-3-thione
;
_journal_issue 8
_journal_name_full 'Acta Crystallographica Section C'
_journal_page_first 1125
_journal_page_last 1127
_journal_paper_doi 10.1107/S0108270197003697
_journal_volume 53
_journal_year 1997
_chemical_formula_sum 'C12 H12 S4'
_chemical_formula_weight 284.45
_chemical_melting_point 97.5(5)
_chemical_name_systematic 4-BENZYL-5-ETHYLTHIO-3H-1,2-DITHIOLE-3-THIONE
_space_group_IT_number 2
_symmetry_cell_setting triclinic
_symmetry_space_group_name_Hall '-P 1'
_symmetry_space_group_name_H-M 'P -1'
_audit_creation_method SHELXL
_cell_angle_alpha 78.840(4)
_cell_angle_beta 89.737(4)
_cell_angle_gamma 89.700(4)
_cell_formula_units_Z 4
_cell_length_a 9.5433(5)
_cell_length_b 11.0572(7)
_cell_length_c 13.0444(5)
_cell_measurement_reflns_used 25
_cell_measurement_temperature 293(2)
_cell_measurement_theta_max 30
_cell_measurement_theta_min 10
_cell_volume 1350.42(12)
_computing_cell_refinement CAD-4-PC
_computing_data_collection 'CAD-4-PC (Enraf Nonius, 1993)'
_computing_data_reduction 'MolEN (Fair, 1990)'
_computing_molecular_graphics 'XP in SHELXTL/PC'
_computing_publication_material
;
CIFTAB (Sheldrick, 1993), PARST (Nardelli, 1983) and
CSD (Allen, Kennard & Taylor, 1983)
;
_computing_structure_refinement 'SHELXL93 (Sheldrick, 1993)'
_computing_structure_solution 'XS in SHELXTL/PC (Sheldrick, 1991)'
_diffrn_ambient_temperature 293(2)
_diffrn_measurement_device CAD4
_diffrn_measurement_method \w/2\q
_diffrn_radiation_monochromator graphite
_diffrn_radiation_source 'fine-focus sealed tube'
_diffrn_radiation_type CuK\a
_diffrn_radiation_wavelength 1.54184
_diffrn_reflns_av_R_equivalents 0.027
_diffrn_reflns_av_sigmaI/netI 0.026
_diffrn_reflns_limit_h_max 11
_diffrn_reflns_limit_h_min -11
_diffrn_reflns_limit_k_max 12
_diffrn_reflns_limit_k_min -12
_diffrn_reflns_limit_l_max 15
_diffrn_reflns_limit_l_min 0
_diffrn_reflns_number 5137
_diffrn_reflns_theta_max 65
_diffrn_reflns_theta_min 3.45
_diffrn_standards_decay_% <2
_diffrn_standards_interval_count 98
_diffrn_standards_number 2
_exptl_absorpt_coefficient_mu 6.21
_exptl_absorpt_correction_T_max 0.37
_exptl_absorpt_correction_T_min 0.16
_exptl_absorpt_correction_type 'numerical integration (SHELX76; Sheldrick, 1976)'
_exptl_crystal_colour orange--yellow
_exptl_crystal_density_diffrn 1.399
_exptl_crystal_density_method none
_exptl_crystal_description prismatic
_exptl_crystal_F_000 592
_exptl_crystal_size_max 0.35
_exptl_crystal_size_mid 0.25
_exptl_crystal_size_min 0.15
_refine_diff_density_max 0.85
_refine_diff_density_min -0.41
_refine_ls_extinction_method none
_refine_ls_goodness_of_fit_all 1.120
_refine_ls_goodness_of_fit_obs 1.164
_refine_ls_hydrogen_treatment 'H atoms riding (see text)'
_refine_ls_matrix_type full
_refine_ls_number_parameters 289
_refine_ls_number_reflns 4305
_refine_ls_number_restraints 0
_refine_ls_restrained_S_all 1.120
_refine_ls_restrained_S_obs 1.164
_refine_ls_R_factor_all 0.056
_refine_ls_R_factor_obs .049
_refine_ls_shift/esd_max 0.000
_refine_ls_shift/esd_mean 0.000
_refine_ls_structure_factor_coef Fsqd
_refine_ls_weighting_details 'w = 1/[\s^2^(Fo^2^)+(0.0575P)^2^+1.5671P] where P=(Fo^2^+2Fc^2^)/3'
_refine_ls_weighting_scheme calc
_refine_ls_wR_factor_all 0.137
_refine_ls_wR_factor_obs .132
_reflns_number_observed 3777
_reflns_number_total 4305
_reflns_observed_criterion >2sigma(I)
_cod_data_source_file ab1441.cif
_cod_data_source_block RITAH_1
_cod_depositor_comments
;
The following automatic conversions were performed:
'_symmetry_cell_setting' value 'Triclinic' changed to 'triclinic'
according to '/home/saulius/struct/CIF-dictionaries/cif_core.dic'
dictionary named 'cif_core.dic' version 2.4.1 from
2010-06-29.

'_geom_bond_publ_flag' value 'N' changed to 'n' according to
'/home/saulius/struct/CIF-dictionaries/cif_core.dic' dictionary named
'cif_core.dic' version 2.4.1 from 2010-06-29 (22
times).

'_geom_bond_publ_flag' value 'Y' changed to 'y' according to
'/home/saulius/struct/CIF-dictionaries/cif_core.dic' dictionary named
'cif_core.dic' version 2.4.1 from 2010-06-29 (12 times).

Automatic conversion script
Id: cif_fix_enum 1527 2010-12-29 10:47:43Z saulius 

The following automatic conversions were performed:

'_chemical_melting_point' value '97-98' was changed to '97.5(5)' -
the average value was taken and precision was estimated.

Automatic conversion script
Id: cif_fix_values 1646 2011-03-28 12:23:43Z adriana 

The following automatic conversions were performed:

'_chemical_melting_point' value '97-98' was changed to '97.5(5)' -
the average value was taken and precision was estimated.

Automatic conversion script
Id: cif_fix_values 1715 2011-07-08 13:25:40Z adriana 

The following automatic conversions were performed:

'_refine_ls_weighting_scheme' value 'calc w =
1/[\s^2^(Fo^2^)+(0.0575P)^2^+1.5671P] where P=(Fo^2^+2Fc^2^)/3' was
changed to 'calc'. New tag '_refine_ls_weighting_details' was
created. The value of the new tag was set to 'w =
1/[\s^2^(Fo^2^)+(0.0575P)^2^+1.5671P] where P=(Fo^2^+2Fc^2^)/3'.

Automatic conversion script
Id: cif_fix_values 3143 2015-03-26 13:38:13Z robertas 
;
_cod_database_code 2006351

loop_
_symmetry_equiv_pos_as_xyz
'x, y, z'
'-x, -y, -z'

loop_
_atom_site_aniso_label
_atom_site_aniso_U_11
_atom_site_aniso_U_22
_atom_site_aniso_U_33
_atom_site_aniso_U_12
_atom_site_aniso_U_13
_atom_site_aniso_U_23
C1A .055(2) .061(3) .061(2) .004(2) -.007(2) .011(2)
C2A .109(4) .076(3) .098(4) .016(3) -.033(3) .010(3)
C3A .161(7) .105(5) .125(6) .023(5) -.066(6) .036(5)
C4A .147(7) .143(7) .070(4) -.003(5) -.040(4) .022(4)
C5A .123(5) .134(6) .065(3) .009(4) -.012(3) -.009(3)
C6A .088(4) .097(4) .067(3) .022(3) -.018(3) -.011(3)
C7A .058(2) .049(2) .064(2) .007(2) -.007(2) -.001(2)
C8A .050(2) .046(2) .049(2) .005(2) -.009(2) -.007(2)
C9A .047(2) .046(2) .053(2) .002(2) -.009(2) -.008(2)
C13A .047(2) .055(2) .050(2) .000(2) -.003(2) .000(2)
C15A .055(3) .132(5) .086(4) .006(3) .009(3) .015(3)
C16A .071(4) .250(11) .120(6) .003(5) .021(4) .020(6)
S10A .0423(5) .0617(6) .0856(7) .0039(4) -.0015(5) -.0062(5)
S11A .0475(5) .0466(5) .0649(6) .0024(4) -.0052(4) .0000(4)
S12A .0456(5) .0556(6) .0629(6) .0101(4) -.0032(4) -.0018(4)
S14A .0593(7) .0864(9) .0896(9) .0025(6) .0128(6) .0240(7)
C1B .060(2) .048(2) .053(2) .005(2) .007(2) .001(2)
C2B .088(4) .145(6) .067(3) -.035(4) .015(3) -.027(3)
C3B .128(6) .172(7) .065(3) -.020(5) .015(4) -.039(4)
C4B .146(6) .102(4) .073(4) -.008(4) .048(4) .003(3)
C5B .122(5) .110(5) .106(5) -.040(4) .052(4) -.020(4)
C6B .087(4) .086(3) .081(3) -.021(3) .021(3) -.017(3)
C7B .051(2) .048(2) .057(2) -.001(2) .004(2) -.005(2)
C8B .045(2) .047(2) .045(2) .003(2) .0050(15) -.007(2)
C9B .045(2) .049(2) .047(2) .004(2) .0084(15) -.005(2)
C13B .043(2) .050(2) .054(2) .001(2) .004(2) -.003(2)
C15B .050(2) .083(3) .077(3) .004(2) -.005(2) -.008(2)
C16B .101(4) .102(4) .108(5) -.010(4) .000(4) -.032(4)
S10B .0413(5) .0635(6) .0753(7) .0036(4) -.0003(4) -.0014(5)
S11B .0466(5) .0471(5) .0671(6) .0051(4) .0026(4) .0006(4)
S12B .0441(5) .0547(6) .0689(6) -.0035(4) .0011(4) .0014(5)
S14B .0514(6) .0665(7) .0955(9) .0056(5) -.0098(6) .0141(6)

loop_
_atom_site_label
_atom_site_fract_x
_atom_site_fract_y
_atom_site_fract_z
_atom_site_U_iso_or_equiv
_atom_site_thermal_displace_type
_atom_site_calc_flag
_atom_site_refinement_flags
_atom_site_occupancy
_atom_site_disorder_group
_atom_site_type_symbol
C1A .3116(4) 1.1559(4) .1951(3) .0621(11) Uani d . 1 . C
C2A .2504(6) 1.2664(5) .1499(5) .097(2) Uani d . 1 . C
H2AB .2435 1.3327 .1875 .122 Uiso d R 1 . H
C3A .1985(9) 1.2803(7) .0484(7) .138(3) Uani d . 1 . C
H3AB .1567 1.3576 .0167 .173 Uiso d R 1 . H
C4A .2051(9) 1.1882(8) -.0063(5) .125(3) Uani d . 1 . C
H4AB .1648 1.1987 -.0748 .157 Uiso d R 1 . H
C5A .2683(7) 1.0817(7) .0362(5) .109(2) Uani d . 1 . C
H5AB .2768 1.0168 -.0029 .136 Uiso d R 1 . H
C6A .3227(6) 1.0657(6) .1369(4) .0847(15) Uani d . 1 . C
H6AB .3687 .9894 .1660 .106 Uiso d R 1 . H
C7A .3638(4) 1.1413(4) .3060(3) .0582(10) Uani d . 1 . C
H7AA .2879 1.1602 .3488 .073 Uiso d R 1 . H
H7AB .4357 1.2013 .3074 .073 Uiso d R 1 . H
C8A .4217(4) 1.0167(3) .3545(3) .0485(8) Uani d . 1 . C
C9A .3358(4) .9278(3) .4194(3) .0487(8) Uani d . 1 . C
C13A .5579(4) .9830(4) .3415(3) .0519(9) Uani d . 1 . C
C15A .8372(5) .9949(6) .2748(5) .096(2) Uani d . 1 . C
H15E .8227 .9138 .2608 .120 Uiso d R 1 . H
H15F .8714 .9864 .3449 .120 Uiso d R 1 . H
C16A .9386(7) 1.0605(9) .2034(6) .154(4) Uani d . 1 . C
H16G 1.0251 1.0151 .2108 .193 Uiso d R 1 . H
H16H .9048 1.0679 .1333 .193 Uiso d R 1 . H
H16I .9539 1.1412 .2182 .193 Uiso d R 1 . H
S10A .16678(10) .93913(10) .44802(10) .0643(3) Uani d . 1 . S
S11A .42330(10) .79270(9) .47336(8) .0544(3) Uani d . 1 . S
S12A .61439(10) .83901(9) .40521(8) .0560(3) Uani d . 1 . S
S14A .67346(13) 1.07878(13) .26249(11) .0840(4) Uani d . 1 . S
C1B -.2056(4) .3338(4) .7948(3) .0553(9) Uani d . 1 . C
C2B -.1521(6) .3792(6) .8763(4) .099(2) Uani d . 1 . C
H2BA -.0658 .4243 .8673 .124 Uiso d R 1 . H
C3B -.2200(8) .3607(8) .9726(5) .120(2) Uani d . 1 . C
H3BA -.1793 .3905 1.0301 .150 Uiso d R 1 . H
C4B -.3459(8) .2992(6) .9849(5) .110(2) Uani d . 1 . C
H4BA -.3930 .2859 1.0513 .137 Uiso d R 1 . H
C5B -.4035(8) .2573(6) .9032(6) .113(2) Uani d . 1 . C
H5BA -.4929 .2171 .9112 .141 Uiso d R 1 . H
C6B -.3334(6) .2741(5) .8071(4) .0846(15) Uani d . 1 . C
H6BA -.3738 .2437 .7498 .106 Uiso d R 1 . H
C7B -.1310(4) .3478(3) .6907(3) .0529(9) Uani d . 1 . C
H7BA -.1951 .3270 .6405 .066 Uiso d R 1 . H
H7BB -.0552 .2894 .6977 .066 Uiso d R 1 . H
C8B -.0728(4) .4738(3) .6483(3) .0460(8) Uani d . 1 . C
C9B -.1609(4) .5682(3) .5936(3) .0474(8) Uani d . 1 . C
C13B .0647(4) .5031(3) .6579(3) .0503(9) Uani d . 1 . C
C15B .3520(4) .4737(5) .7048(4) .0711(12) Uani d . 1 . C
H15A .4256 .4142 .7044 .089 Uiso d R 1 . H
H15B .3549 .5296 .6386 .089 Uiso d R 1 . H
C16B .3834(7) .5438(6) .7867(5) .102(2) Uani d . 1 . C
H16J .4741 .5811 .7739 .127 Uiso d R 1 . H
H16K .3138 .6069 .7861 .127 Uiso d R 1 . H
H16L .3831 .4893 .8536 .127 Uiso d R 1 . H
S10B -.33139(10) .55992(10) .56881(9) .0616(3) Uani d . 1 . S
S11B -.07580(10) .70642(9) .54626(8) .0552(3) Uani d . 1 . S
S12B .11876(10) .65089(9) .60281(8) .0577(3) Uani d . 1 . S
S14B .18577(11) .39579(11) .71951(11) .0751(4) Uani d . 1 . S

loop_
_atom_type_symbol
_atom_type_description
_atom_type_scat_dispersion_real
_atom_type_scat_dispersion_imag
_atom_type_scat_source
C C 0.0181 0.0091 'International Tables Vol C Tables 4.2.6.8 and 6.1.1.4'
H H 0.0000 0.0000 'International Tables Vol C Tables 4.2.6.8 and 6.1.1.4'
S S 0.3331 0.5567 'International Tables Vol C Tables 4.2.6.8 and 6.1.1.4'

loop_
_geom_angle_atom_site_label_1
_geom_angle_atom_site_label_2
_geom_angle_atom_site_label_3
_geom_angle
_geom_angle_publ_flag
C6A C1A C2A 118.3(5) n
C6A C1A C7A 123.5(4) n
C2A C1A C7A 118.2(5) n
C1A C2A C3A 118.8(6) n
C4A C3A C2A 122.0(6) n
C5A C4A C3A 119.3(6) n
C4A C5A C6A 119.9(7) n
C1A C6A C5A 121.5(5) n
C8A C7A C1A 116.4(4) n
C13A C8A C9A 116.5(3) n
C13A C8A C7A 122.8(4) n
C9A C8A C7A 120.6(3) n
C8A C9A S10A 128.1(3) n
C8A C9A S11A 113.9(3) n
S10A C9A S11A 117.9(2) n
C8A C13A S14A 122.0(3) n
C8A C13A S12A 118.7(3) n
S14A C13A S12A 119.3(2) n
C16A C15A S14A 109.7(5) n
C9A S11A S12A 97.25(14) y
C13A S12A S11A 93.61(13) y
C13A S14A C15A 104.7(2) y
C2B C1B C6B 119.1(4) n
C2B C1B C7B 122.2(4) n
C6B C1B C7B 118.7(4) n
C1B C2B C3B 121.1(6) n
C4B C3B C2B 119.5(6) n
C5B C4B C3B 120.1(5) n
C4B C5B C6B 120.1(6) n
C1B C6B C5B 120.0(6) n
C8B C7B C1B 115.6(3) n
C13B C8B C9B 116.9(3) n
C13B C8B C7B 122.9(3) n
C9B C8B C7B 120.2(3) n
C8B C9B S10B 127.8(3) n
C8B C9B S11B 114.3(3) n
S10B C9B S11B 117.9(2) n
C8B C13B S14B 122.0(3) n
C8B C13B S12B 118.2(3) n
S14B C13B S12B 119.8(2) n
C16B C15B S14B 114.6(4) n
C9B S11B S12B 96.71(13) y
C13B S12B S11B 93.99(13) y
C13B S14B C15B 105.5(2) y

loop_
_geom_bond_atom_site_label_1
_geom_bond_atom_site_label_2
_geom_bond_site_symmetry_2
_geom_bond_distance
_geom_bond_publ_flag
C1A C6A . 1.369(7) n
C1A C2A . 1.378(6) n
C1A C7A . 1.511(6) n
C2A C3A . 1.396(9) n
C3A C4A . 1.353(11) n
C4A C5A . 1.342(10) n
C5A C6A . 1.393(7) n
C7A C8A . 1.504(5) n
C8A C13A . 1.369(5) n
C8A C9A . 1.426(5) n
C9A S10A . 1.664(4) y
C9A S11A . 1.735(4) y
C13A S14A . 1.726(4) y
C13A S12A . 1.732(4) y
C15A C16A . 1.438(8) n
C15A S14A . 1.805(5) y
S11A S12A . 2.0486(14) y
C1B C2B . 1.362(7) n
C1B C6B . 1.383(7) n
C1B C7B . 1.512(5) n
C2B C3B . 1.391(8) n
C3B C4B . 1.377(10) n
C4B C5B . 1.360(9) n
C5B C6B . 1.399(8) n
C7B C8B . 1.504(5) n
C8B C13B . 1.365(5) n
C8B C9B . 1.419(5) n
C9B S10B . 1.666(4) y
C9B S11B . 1.738(4) y
C13B S12B . 1.734(4) y
C13B S14B . 1.736(4) y
C15B C16B . 1.469(7) n
C15B S14B . 1.801(5) y
S11B S12B . 2.0479(14) y

loop_
_cod_related_entry_id
_cod_related_entry_database
_cod_related_entry_code
1 ChemSpider 9066664
